data_2206499
loop_
_publ_author_name
'Hou, Bao-Hong'
'Zhou, Li-Na'
'Wei, Hong-Yuan'
'Wang, Jing-Kang'
'Chen, Wei'

_publ_section_title
;<i>catena</i>-Poly[[[(acetonitrile-\k<i>N</i>)silver(I)]-\m-bis(pyrimidin-2-ylsulfanyl)methane-\k^2^<i>N</i>^1^:<i>N</i>^1'^]
 tetrafluoroborate]
;
_journal_coeditor_code NG6148
_journal_issue 8
_journal_name_full 'Acta Crystallographica Section E'
_journal_page_first m1658
_journal_page_last m1659
_journal_paper_doi 10.1107/S1600536805019288
_journal_volume 61
_journal_year 2005
_chemical_formula_iupac '[Ag (C9 H8 N4 S2) (C2 H3 N)] B F4'
_chemical_formula_moiety 'C11 H11 Ag N5 S2 +, B F4 -'
_chemical_formula_sum 'C11 H11 Ag B F4 N5 S2'
_chemical_formula_weight 472.05
_chemical_name_systematic
;
catena-Poly[[[(acetonitrile-\kN)silver(I)]-\m-[bis(pyrimidin-2-
ylsulfanyl)methane-\k^2^N^1^:N^1'^] tetrafluoroborate]
;
_space_group_IT_number 61
_symmetry_cell_setting orthorhombic
_symmetry_space_group_name_Hall '-P 2ac 2ab'
_symmetry_space_group_name_H-M 'P b c a'
_atom_sites_solution_hydrogens geom
_atom_sites_solution_primary direct
_atom_sites_solution_secondary difmap
_cell_angle_alpha 90.00
_cell_angle_beta 90.00
_cell_angle_gamma 90.00
_cell_formula_units_Z 8
_cell_length_a 8.7063(12)
_cell_length_b 14.7402(16)
_cell_length_c 24.965(2)
_cell_measurement_reflns_used 1758
_cell_measurement_temperature 292.0(10)
_cell_measurement_theta_max 26.35
_cell_measurement_theta_min 2.85
_cell_volume 3203.8(6)
_computing_cell_refinement 'SAINT (Bruker, 1998)'
_computing_data_collection 'SMART (Bruker, 1998)'
_computing_data_reduction SAINT
_computing_molecular_graphics 'SHELXTL (Bruker, 1998)'
_computing_publication_material SHELXTL
_computing_structure_refinement 'SHELXL97 (Sheldrick, 1997)'
_computing_structure_solution 'SHELXS97 (Sheldrick, 1997)'
_diffrn_ambient_temperature 293(2)
_diffrn_measured_fraction_theta_full 0.998
_diffrn_measured_fraction_theta_max 0.998
_diffrn_measurement_device_type 'Bruker SMART 1000 CCD'
_diffrn_measurement_method '\f and \w'
_diffrn_radiation_monochromator graphite
_diffrn_radiation_source 'fine-focus sealed tube'
_diffrn_radiation_type MoK\a
_diffrn_radiation_wavelength 0.71073
_diffrn_reflns_av_R_equivalents 0.0405
_diffrn_reflns_av_sigmaI/netI 0.0299
_diffrn_reflns_limit_h_max 10
_diffrn_reflns_limit_h_min -8
_diffrn_reflns_limit_k_max 18
_diffrn_reflns_limit_k_min -17
_diffrn_reflns_limit_l_max 23
_diffrn_reflns_limit_l_min -31
_diffrn_reflns_number 17366
_diffrn_reflns_theta_full 26.51
_diffrn_reflns_theta_max 26.51
_diffrn_reflns_theta_min 1.63
_diffrn_standards_decay_% 0
_diffrn_standards_interval_count 0
_diffrn_standards_interval_time 0
_diffrn_standards_number 0
_exptl_absorpt_coefficient_mu 1.565
_exptl_absorpt_correction_T_max 0.804
_exptl_absorpt_correction_T_min 0.706
_exptl_absorpt_correction_type multi-scan
_exptl_absorpt_process_details '(SADABS; Sheldrick, 1996)'
_exptl_crystal_colour colorless
_exptl_crystal_density_diffrn 1.957
_exptl_crystal_density_method 'not measured'
_exptl_crystal_description block
_exptl_crystal_F_000 1856
_exptl_crystal_size_max 0.20
_exptl_crystal_size_mid 0.18
_exptl_crystal_size_min 0.14
_refine_diff_density_max 0.786
_refine_diff_density_min -0.680
_refine_ls_extinction_coef 0.0078(5)
_refine_ls_extinction_expression Fc^*^=kFc[1+0.001xFc^2^\l^3^/sin(2\q)]^-1/4^
_refine_ls_extinction_method SHELXL97
_refine_ls_goodness_of_fit_ref 1.181
_refine_ls_hydrogen_treatment constr
_refine_ls_matrix_type full
_refine_ls_number_parameters 253
_refine_ls_number_reflns 3322
_refine_ls_number_restraints 98
_refine_ls_restrained_S_all 1.216
_refine_ls_R_factor_all 0.0696
_refine_ls_R_factor_gt 0.0431
_refine_ls_shift/su_max 0.001
_refine_ls_shift/su_mean 0.000
_refine_ls_structure_factor_coef Fsqd
_refine_ls_weighting_details 'calc w = 1/[\s^2^(Fo^2^)+(0.0613P)^2^+2.423P] where P = (Fo^2^+2Fc^2^)/3'
_refine_ls_weighting_scheme calc
_refine_ls_wR_factor_gt 0.1059
_refine_ls_wR_factor_ref 0.1273
_reflns_number_gt 2441
_reflns_number_total 3322
_reflns_threshold_expression I>2\s(I)
_cod_data_source_file ng6148.cif
_cod_data_source_block I
_cod_original_cell_volume 3203.9(6)
_cod_database_code 2206499
_cod_database_fobs_code 2206499

loop_
_symmetry_equiv_pos_as_xyz
'x, y, z'
'-x+1/2, -y, z+1/2'
'-x, y+1/2, -z+1/2'
'x+1/2, -y+1/2, -z'
'-x, -y, -z'
'x-1/2, y, -z-1/2'
'x, -y-1/2, z-1/2'
'-x-1/2, y-1/2, z'

loop_
_atom_site_label
_atom_site_fract_x
_atom_site_fract_y
_atom_site_fract_z
_atom_site_U_iso_or_equiv
_atom_site_adp_type
_atom_site_calc_flag
_atom_site_refinement_flags
_atom_site_occupancy
_atom_site_disorder_assembly
_atom_site_disorder_group
_atom_site_type_symbol
Ag1 0.74104(5) 0.68288(3) 0.773279(15) 0.0510(2) Uani d . 1 . . Ag
S1 0.49758(13) 0.32973(7) 0.72762(4) 0.0342(3) Uani d . 1 . . S
S2 0.48921(13) 0.53320(8) 0.73519(4) 0.0348(3) Uani d . 1 . . S
N1 0.6916(4) 0.6352(2) 0.68747(14) 0.0332(8) Uani d . 1 . . N
N2 0.5476(5) 0.5385(3) 0.63006(15) 0.0403(9) Uani d . 1 . . N
N3 0.5960(4) 0.2788(2) 0.82168(14) 0.0335(8) Uani d . 1 . . N
N4 0.3977(5) 0.3901(3) 0.82214(15) 0.0410(9) Uani d . 1 . . N
C1 0.7653(5) 0.6679(3) 0.6445(2) 0.0424(11) Uani d . 1 . . C
H1 0.8405 0.7119 0.6495 0.051 Uiso calc R 1 . . H
C2 0.7337(6) 0.6388(4) 0.5936(2) 0.0469(12) Uani d . 1 . . C
H2 0.7846 0.6627 0.5640 0.056 Uiso calc R 1 . . H
C3 0.6237(6) 0.5729(3) 0.5880(2) 0.0460(12) Uani d . 1 . . C
H3 0.6010 0.5514 0.5539 0.055 Uiso calc R 1 . . H
C4 0.5862(5) 0.5710(3) 0.67714(17) 0.0310(9) Uani d . 1 . . C
C5 0.3936(5) 0.4318(3) 0.71137(18) 0.0338(9) Uani d . 1 . . C
H5A 0.2919 0.4286 0.7271 0.041 Uiso calc R 1 . . H
H5B 0.3816 0.4356 0.6728 0.041 Uiso calc R 1 . . H
C6 0.4956(5) 0.3349(3) 0.79814(16) 0.0298(9) Uani d . 1 . . C
C7 0.5947(6) 0.2797(3) 0.87532(18) 0.0427(11) Uani d . 1 . . C
H7 0.6640 0.2429 0.8935 0.051 Uiso calc R 1 . . H
C8 0.4958(7) 0.3323(3) 0.90453(19) 0.0518(13) Uani d . 1 . . C
H8 0.4950 0.3314 0.9418 0.062 Uiso calc R 1 . . H
C9 0.3980(7) 0.3865(3) 0.8757(2) 0.0531(13) Uani d . 1 . . C
H9 0.3283 0.4224 0.8943 0.064 Uiso calc R 1 . . H
N5 0.6653(5) 0.6047(3) 0.85088(19) 0.0570(12) Uani d . 1 . . N
C10 0.6647(6) 0.5815(3) 0.8936(2) 0.0461(12) Uani d . 1 . . C
C11 0.6674(10) 0.5514(5) 0.9488(2) 0.082(2) Uani d . 1 . . C
H11A 0.5644 0.5496 0.9625 0.122 Uiso calc R 1 . . H
H11B 0.7277 0.5927 0.9698 0.122 Uiso calc R 1 . . H
H11C 0.7118 0.4918 0.9507 0.122 Uiso calc R 1 . . H
B1 0.5266(7) 0.6771(4) 0.4480(2) 0.0428(14) Uani d PDU 0.860(10) A 1 B
F1 0.5264(7) 0.6888(3) 0.39453(15) 0.0825(17) Uani d PDU 0.860(10) A 1 F
F2 0.4026(7) 0.6296(5) 0.4640(3) 0.138(3) Uani d PDU 0.860(10) A 1 F
F3 0.6535(8) 0.6321(5) 0.4620(2) 0.121(3) Uani d PDU 0.860(10) A 1 F
F4 0.5211(9) 0.7592(3) 0.4721(2) 0.105(2) Uani d PDU 0.860(10) A 1 F
B1' 0.501(3) 0.6763(14) 0.4574(9) 0.0428(14) Uani d PDU 0.140(10) A 2 B
F1' 0.553(4) 0.5928(13) 0.4695(10) 0.066(8) Uani d PDU 0.140(10) A 2 F
F2' 0.387(4) 0.698(3) 0.4915(15) 0.18(2) Uani d PDU 0.140(10) A 2 F
F3' 0.616(4) 0.7365(19) 0.4639(13) 0.100(10) Uani d PDU 0.140(10) A 2 F
F4' 0.446(4) 0.676(2) 0.4070(11) 0.100(10) Uani d PDU 0.140(10) A 2 F

loop_
_atom_site_aniso_label
_atom_site_aniso_U_11
_atom_site_aniso_U_22
_atom_site_aniso_U_33
_atom_site_aniso_U_12
_atom_site_aniso_U_13
_atom_site_aniso_U_23
Ag1 0.0622(3) 0.0535(3) 0.0373(3) -0.01899(19) -0.01044(17) 0.00249(16)
S1 0.0395(6) 0.0309(5) 0.0324(6) 0.0007(4) 0.0012(4) -0.0009(4)
S2 0.0412(6) 0.0325(6) 0.0306(6) -0.0053(5) 0.0013(5) -0.0009(4)
N1 0.0354(19) 0.0323(18) 0.0318(19) 0.0024(16) -0.0014(15) -0.0002(15)
N2 0.053(2) 0.035(2) 0.033(2) -0.0031(18) 0.0006(17) -0.0031(17)
N3 0.037(2) 0.0309(18) 0.0329(19) 0.0012(15) -0.0006(15) -0.0013(15)
N4 0.042(2) 0.045(2) 0.035(2) 0.0087(18) 0.0054(17) -0.0017(17)
C1 0.040(3) 0.041(3) 0.046(3) -0.006(2) 0.002(2) 0.005(2)
C2 0.053(3) 0.053(3) 0.035(3) -0.004(2) 0.011(2) 0.005(2)
C3 0.055(3) 0.048(3) 0.035(3) 0.006(2) 0.000(2) -0.004(2)
C4 0.028(2) 0.028(2) 0.037(2) 0.0046(17) 0.0012(17) 0.0008(17)
C5 0.034(2) 0.032(2) 0.035(2) -0.0072(18) -0.0054(18) 0.0044(18)
C6 0.034(2) 0.0207(18) 0.035(2) -0.0043(16) 0.0001(18) 0.0000(16)
C7 0.053(3) 0.038(2) 0.036(3) 0.002(2) -0.007(2) 0.003(2)
C8 0.076(4) 0.050(3) 0.029(2) 0.009(3) 0.003(3) -0.004(2)
C9 0.068(4) 0.049(3) 0.042(3) 0.014(3) 0.014(3) -0.005(2)
N5 0.061(3) 0.062(3) 0.048(3) -0.012(2) 0.008(2) 0.002(2)
C10 0.050(3) 0.044(3) 0.044(3) -0.004(2) 0.004(2) 0.002(2)
C11 0.116(6) 0.080(5) 0.049(4) -0.009(4) -0.010(4) 0.010(3)
B1 0.050(3) 0.043(3) 0.035(3) 0.001(3) 0.003(3) 0.002(2)
F1 0.117(4) 0.089(3) 0.041(2) 0.012(3) -0.004(2) 0.011(2)
F2 0.127(5) 0.141(5) 0.146(5) -0.064(4) 0.061(4) -0.018(4)
F3 0.102(5) 0.161(6) 0.099(4) 0.069(4) -0.002(3) 0.027(4)
F4 0.144(5) 0.077(3) 0.093(4) 0.017(3) -0.023(3) -0.042(3)
B1' 0.050(3) 0.043(3) 0.035(3) 0.001(3) 0.003(3) 0.002(2)
F1' 0.083(12) 0.053(11) 0.063(11) 0.010(8) -0.014(9) 0.007(8)
F2' 0.18(2) 0.18(2) 0.18(2) 0.001(10) 0.010(10) -0.004(10)
F3' 0.101(12) 0.099(11) 0.101(11) -0.002(7) 0.000(7) -0.003(7)
F4' 0.101(12) 0.099(11) 0.101(11) -0.002(7) 0.000(7) -0.003(7)

loop_
_atom_type_symbol
_atom_type_description
_atom_type_scat_dispersion_real
_atom_type_scat_dispersion_imag
_atom_type_scat_source
C C 0.0033 0.0016 'International Tables Vol C Tables 4.2.6.8 and 6.1.1.4'
H H 0.0000 0.0000 'International Tables Vol C Tables 4.2.6.8 and 6.1.1.4'
B B 0.0013 0.0007 'International Tables Vol C Tables 4.2.6.8 and 6.1.1.4'
N N 0.0061 0.0033 'International Tables Vol C Tables 4.2.6.8 and 6.1.1.4'
F F 0.0171 0.0103 'International Tables Vol C Tables 4.2.6.8 and 6.1.1.4'
S S 0.1246 0.1234 'International Tables Vol C Tables 4.2.6.8 and 6.1.1.4'
Ag Ag -0.8971 1.1015 'International Tables Vol C Tables 4.2.6.8 and 6.1.1.4'

loop_
_geom_angle_atom_site_label_1
_geom_angle_atom_site_label_2
_geom_angle_atom_site_label_3
_geom_angle_site_symmetry_1
_geom_angle_site_symmetry_3
_geom_angle
_geom_angle_publ_flag
N1 Ag1 N3 . 8_765 141.32(13) yes
N1 Ag1 N5 . . 124.56(15) yes
N3 Ag1 N5 8_765 . 92.35(14) yes
C6 S1 C5 . . 100.6(2) ?
C4 S2 C5 . . 102.2(2) ?
C1 N1 C4 . . 115.3(4) ?
C1 N1 Ag1 . . 123.2(3) ?
C4 N1 Ag1 . . 121.5(3) ?
C4 N2 C3 . . 115.8(4) ?
C6 N3 C7 . . 115.3(4) ?
C6 N3 Ag1 . 8_755 122.8(3) ?
C7 N3 Ag1 . 8_755 121.8(3) ?
C6 N4 C9 . . 115.3(4) ?
N1 C1 C2 . . 122.3(4) ?
N1 C1 H1 . . 118.8 ?
C2 C1 H1 . . 118.8 ?
C3 C2 C1 . . 117.1(4) ?
C3 C2 H2 . . 121.5 ?
C1 C2 H2 . . 121.5 ?
N2 C3 C2 . . 122.3(5) ?
N2 C3 H3 . . 118.8 ?
C2 C3 H3 . . 118.8 ?
N2 C4 N1 . . 127.1(4) ?
N2 C4 S2 . . 119.8(3) ?
N1 C4 S2 . . 113.0(3) ?
S1 C5 S2 . . 112.6(2) ?
S1 C5 H5A . . 109.1 ?
S2 C5 H5A . . 109.1 ?
S1 C5 H5B . . 109.1 ?
S2 C5 H5B . . 109.1 ?
H5A C5 H5B . . 107.8 ?
N4 C6 N3 . . 127.0(4) ?
N4 C6 S1 . . 119.0(3) ?
N3 C6 S1 . . 114.0(3) ?
N3 C7 C8 . . 122.9(5) ?
N3 C7 H7 . . 118.6 ?
C8 C7 H7 . . 118.6 ?
C7 C8 C9 . . 116.2(5) ?
C7 C8 H8 . . 121.9 ?
C9 C8 H8 . . 121.9 ?
N4 C9 C8 . . 123.3(5) ?
N4 C9 H9 . . 118.3 ?
C8 C9 H9 . . 118.3 ?
C10 N5 Ag1 . . 159.5(4) ?
N5 C10 C11 . . 178.8(7) ?
C10 C11 H11A . . 109.5 ?
C10 C11 H11B . . 109.5 ?
H11A C11 H11B . . 109.5 ?
C10 C11 H11C . . 109.5 ?
H11A C11 H11C . . 109.5 ?
H11B C11 H11C . . 109.5 ?
F3 B1 F1 . . 109.0(5) ?
F3 B1 F2 . . 109.1(6) ?
F1 B1 F2 . . 111.1(6) ?
F3 B1 F4 . . 110.9(6) ?
F1 B1 F4 . . 109.1(5) ?
F2 B1 F4 . . 107.7(6) ?
F4' B1' F1' . . 108.8(11) ?
F4' B1' F3' . . 112.4(12) ?
F1' B1' F3' . . 109.2(12) ?
F4' B1' F2' . . 109.4(12) ?
F1' B1' F2' . . 108.6(12) ?
F3' B1' F2' . . 108.3(12) ?

loop_
_geom_bond_atom_site_label_1
_geom_bond_atom_site_label_2
_geom_bond_site_symmetry_2
_geom_bond_distance
Ag1 N1 . 2.295(4)
Ag1 N3 8_765 2.340(4)
Ag1 N5 . 2.349(5)
S1 C6 . 1.762(4)
S1 C5 . 1.802(4)
S2 C4 . 1.767(4)
S2 C5 . 1.812(4)
N1 C1 . 1.339(6)
N1 C4 . 1.344(6)
N2 C4 . 1.313(6)
N2 C3 . 1.341(6)
N3 C6 . 1.338(5)
N3 C7 . 1.339(5)
N3 Ag1 8_755 2.340(4)
N4 C6 . 1.323(5)
N4 C9 . 1.338(6)
C1 C2 . 1.371(7)
C1 H1 . 0.9300
C2 C3 . 1.371(7)
C2 H2 . 0.9300
C3 H3 . 0.9300
C5 H5A . 0.9700
C5 H5B . 0.9700
C7 C8 . 1.370(7)
C7 H7 . 0.9300
C8 C9 . 1.371(7)
C8 H8 . 0.9300
C9 H9 . 0.9300
N5 C10 . 1.121(6)
C10 C11 . 1.447(8)
C11 H11A . 0.9600
C11 H11B . 0.9600
C11 H11C . 0.9600
B1 F3 . 1.335(6)
B1 F1 . 1.346(6)
B1 F2 . 1.347(7)
B1 F4 . 1.353(6)
B1' F4' . 1.344(11)
B1' F1' . 1.344(11)
B1' F3' . 1.345(11)
B1' F2' . 1.347(11)

loop_
_geom_torsion_atom_site_label_1
_geom_torsion_atom_site_label_2
_geom_torsion_atom_site_label_3
_geom_torsion_atom_site_label_4
_geom_torsion_site_symmetry_1
_geom_torsion
N3 Ag1 N1 C1 8_765 -3.5(5)
N5 Ag1 N1 C1 . -163.5(3)
N3 Ag1 N1 C4 8_765 175.8(3)
N5 Ag1 N1 C4 . 15.8(4)
C4 N1 C1 C2 . 0.9(7)
Ag1 N1 C1 C2 . -179.8(4)
N1 C1 C2 C3 . -0.9(7)
C4 N2 C3 C2 . -0.8(7)
C1 C2 C3 N2 . 0.9(8)
C3 N2 C4 N1 . 0.8(7)
C3 N2 C4 S2 . 178.0(3)
C1 N1 C4 N2 . -0.8(6)
Ag1 N1 C4 N2 . 179.8(3)
C1 N1 C4 S2 . -178.2(3)
Ag1 N1 C4 S2 . 2.4(4)
C5 S2 C4 N2 . 15.6(4)
C5 S2 C4 N1 . -166.8(3)
C6 S1 C5 S2 . 61.7(3)
C4 S2 C5 S1 . 98.1(3)
C9 N4 C6 N3 . -2.1(7)
C9 N4 C6 S1 . 176.6(4)
C7 N3 C6 N4 . 0.3(7)
Ag1 N3 C6 N4 8_755 178.8(3)
C7 N3 C6 S1 . -178.5(3)
Ag1 N3 C6 S1 8_755 0.0(4)
C5 S1 C6 N4 . 16.2(4)
C5 S1 C6 N3 . -164.9(3)
C6 N3 C7 C8 . 1.4(7)
Ag1 N3 C7 C8 8_755 -177.1(4)
N3 C7 C8 C9 . -1.1(8)
C6 N4 C9 C8 . 2.4(8)
C7 C8 C9 N4 . -0.9(9)
N1 Ag1 N5 C10 . 155.9(13)
N3 Ag1 N5 C10 8_765 -11.8(13)
